data_7238597
loop_
_publ_author_name
'Pratap, Ramendra'
'Raghunandan, Resmi'
'Kumar, Abhinav'
'Ram, Vishnu Ji'

_publ_section_title
;
 Bicyclic ketone mediated synthesis of oxygenated aromatic systems
;
_journal_issue 7
_journal_name_full 'RSC Advances'
_journal_page_first 2688
_journal_paper_doi 10.1039/c2ra01253g
_journal_volume 2
_journal_year 2012
_chemical_formula_sum 'C21 H13 N O2'
_chemical_formula_weight 311.32
_chemical_melting_point 203
_chemical_name_common
;5-Prop-2-ynylidene-6,7-dihydro-5H-1,4 -dioxa-
benzo(g)cyclopenta(a)phenanthrene
;
_chemical_name_systematic
;
5-Prop-2-ynylidene-6,7-dihydro-5H-1,4
-dioxa-benzo[g]cyclopenta[a]phenanthrene
;
_space_group_IT_number 14
_space_group_name_Hall '-P 2ybc'
_space_group_name_H-M_alt 'P 1 21/c 1'
_symmetry_space_group_name_H-M 'P 1 21/c 1'
_cell_angle_alpha 90.00
_cell_angle_beta 112.90(2)
_cell_angle_gamma 90.00
_cell_formula_units_Z 4
_cell_length_a 12.388(2)
_cell_length_b 12.6450(1)
_cell_length_c 10.535(2)
_cell_volume 1520.2(4)
_diffrn_ambient_temperature 293(2)
_diffrn_measured_fraction_theta_full 0.995
_diffrn_measured_fraction_theta_max 0.995
_diffrn_reflns_theta_full 25.01
_exptl_crystal_colour yellow
_exptl_crystal_density_diffrn 1.360
_exptl_crystal_description 'rectangular block'
_exptl_crystal_preparation
;
By slow evaporation from chloroform, methanol and acetone solution at RT.
;
_refine_diff_density_max 0.645
_refine_diff_density_min -0.588
_refine_diff_density_rms 0.150
_refine_ls_R_factor_all 0.2678
_refine_ls_R_factor_gt 0.1374
_refine_ls_wR_factor_gt 0.3997
_refine_ls_wR_factor_ref 0.5108
_cod_data_source_file c2ra01253g.txt
_cod_data_source_block 8a
_cod_original_sg_symbol_H-M 'P 2(1)/c'
_cod_database_code 7238597

loop_
_symmetry_equiv_pos_as_xyz
'x, y, z'
'-x, y+1/2, -z+1/2'
'-x, -y, -z'
'x, -y-1/2, z-1/2'

loop_
_atom_site_label
_atom_site_type_symbol
_atom_site_fract_x
_atom_site_fract_y
_atom_site_fract_z
_atom_site_U_iso_or_equiv
_atom_site_adp_type
_atom_site_occupancy
_atom_site_symmetry_multiplicity
_atom_site_calc_flag
_atom_site_refinement_flags
C2 C 0.2580(11) -0.0788(11) 1.3469(12) 0.095(4) Uani 1 1 d .
H2 H 0.2693 -0.0925 1.4380 0.114 Uiso 1 1 calc R
C3 C 0.3355(9) -0.0219(9) 1.2996(11) 0.067(3) Uani 1 1 d .
H3 H 0.4093 0.0037 1.3548 0.081 Uiso 1 1 calc R
C5 C 0.4606(8) 0.1267(7) 1.0135(9) 0.047(2) Uani 1 1 d .
C6 C 0.4293(8) 0.1745(8) 0.7695(9) 0.061(3) Uani 1 1 d .
H6A H 0.5134 0.1639 0.8026 0.073 Uiso 1 1 calc R
H6B H 0.4150 0.2501 0.7653 0.073 Uiso 1 1 calc R
C7 C 0.3702(9) 0.1271(9) 0.6214(10) 0.071(3) Uani 1 1 d .
H7A H 0.3923 0.1668 0.5564 0.085 Uiso 1 1 calc R
H7B H 0.3927 0.0538 0.6201 0.085 Uiso 1 1 calc R
C8 C 0.1666(9) 0.1660(8) 0.4460(10) 0.068(3) Uani 1 1 d .
H8 H 0.1986 0.1754 0.3803 0.081 Uiso 1 1 calc R
C9 C 0.0450(10) 0.1798(8) 0.4146(12) 0.080(4) Uani 1 1 d .
H9 H -0.0043 0.2017 0.3268 0.096 Uiso 1 1 calc R
C10 C -0.0003(10) 0.1614(8) 0.5113(11) 0.067(3) Uani 1 1 d .
H10 H -0.0808 0.1673 0.4861 0.080 Uiso 1 1 calc R
C11 C 0.0690(8) 0.1343(8) 0.6460(11) 0.066(3) Uani 1 1 d .
H11 H 0.0367 0.1277 0.7118 0.079 Uiso 1 1 calc R
C12 C 0.1313(8) -0.0245(8) 0.8838(11) 0.066(3) Uani 1 1 d .
H12 H 0.0806 -0.0282 0.7917 0.079 Uiso 1 1 calc R
C13 C 0.1051(9) -0.0759(8) 0.9746(11) 0.066(3) Uani 1 1 d .
H13 H 0.0385 -0.1184 0.9468 0.079 Uiso 1 1 calc R
C14 C 0.5725(8) 0.1636(7) 1.0692(10) 0.063(3) Uani 1 1 d .
H14 H 0.6071 0.1886 1.0110 0.076 Uiso 1 1 calc R
C15 C 0.6371(8) 0.1648(8) 1.2122(11) 0.059(3) Uani 1 1 d .
C3A C 0.2821(8) -0.0117(7) 1.1584(9) 0.052(2) Uani 1 1 d .
C5A C 0.3862(8) 0.1272(7) 0.8670(10) 0.056(3) Uani 1 1 d .
C7A C 0.2370(9) 0.1366(8) 0.5856(12) 0.067(3) Uani 1 1 d .
C11A C 0.1924(8) 0.1165(7) 0.6818(10) 0.052(2) Uani 1 1 d .
C13A C 0.1766(9) -0.0673(9) 1.1130(10) 0.064(3) Uani 1 1 d .
C3B C 0.3091(7) 0.0381(7) 1.0629(10) 0.052(3) Uani 1 1 d .
C11B C 0.2730(7) 0.0936(7) 0.8255(10) 0.050(2) Uani 1 1 d .
C11C C 0.2368(7) 0.0383(7) 0.9209(11) 0.058(3) Uani 1 1 d .
N1 N 0.6865(7) 0.1671(8) 1.3303(9) 0.079(3) Uani 1 1 d .
O1 O 0.1614(6) -0.1097(6) 1.2282(8) 0.081(2) Uani 1 1 d .
O4 O 0.4190(5) 0.0880(5) 1.1056(7) 0.064(2) Uani 1 1 d .

loop_
_atom_site_aniso_label
_atom_site_aniso_U_11
_atom_site_aniso_U_22
_atom_site_aniso_U_33
_atom_site_aniso_U_23
_atom_site_aniso_U_13
_atom_site_aniso_U_12
C2 0.103(10) 0.092(10) 0.061(7) 0.009(7) 0.000(7) 0.039(8)
C3 0.057(6) 0.067(7) 0.078(8) -0.012(6) 0.026(6) -0.002(6)
C5 0.053(6) 0.039(5) 0.047(5) 0.011(4) 0.015(4) 0.003(4)
C6 0.053(6) 0.057(6) 0.063(6) 0.002(5) 0.011(5) -0.010(5)
C7 0.071(7) 0.054(6) 0.065(7) -0.009(5) 0.001(6) -0.003(5)
C8 0.073(7) 0.049(6) 0.061(7) 0.006(5) 0.004(6) 0.000(5)
C9 0.072(8) 0.052(6) 0.069(7) 0.007(6) -0.023(6) 0.002(6)
C10 0.060(6) 0.060(7) 0.054(6) 0.002(5) -0.007(5) 0.002(5)
C11 0.048(5) 0.049(6) 0.074(7) -0.007(5) -0.006(5) 0.005(5)
C12 0.048(6) 0.048(6) 0.084(7) 0.014(6) 0.006(5) -0.001(5)
C13 0.061(6) 0.053(6) 0.066(7) -0.010(5) 0.004(5) -0.010(5)
C14 0.043(5) 0.053(6) 0.068(7) 0.002(5) -0.005(5) 0.002(5)
C15 0.043(5) 0.049(6) 0.071(7) -0.017(5) 0.007(5) 0.000(4)
C3A 0.062(6) 0.044(5) 0.038(5) 0.001(5) 0.005(4) 0.005(5)
C5A 0.043(5) 0.039(5) 0.067(7) -0.003(5) 0.000(5) 0.003(4)
C7A 0.060(6) 0.044(6) 0.066(7) -0.006(5) -0.010(5) 0.006(5)
C11A 0.056(6) 0.043(5) 0.045(6) -0.005(5) 0.007(5) -0.002(5)
C13A 0.078(7) 0.059(7) 0.041(6) -0.002(5) 0.006(5) 0.006(6)
C3B 0.031(4) 0.039(5) 0.076(7) 0.005(5) 0.009(4) 0.005(4)
C11B 0.048(5) 0.032(5) 0.056(6) 0.014(4) 0.005(4) -0.008(4)
C11C 0.033(5) 0.032(5) 0.083(7) -0.013(5) -0.006(5) 0.005(4)
N1 0.059(5) 0.088(7) 0.063(6) -0.011(5) -0.005(5) -0.005(5)
O1 0.065(5) 0.077(5) 0.082(6) -0.002(4) 0.009(4) 0.006(4)
O4 0.047(4) 0.049(4) 0.064(4) -0.002(3) -0.014(3) -0.007(3)

loop_
_geom_angle_atom_site_label_1
_geom_angle_atom_site_label_2
_geom_angle_atom_site_label_3
_geom_angle
O1 C2 C3 106.4(10)
O1 C2 H2 126.8
C3 C2 H2 126.8
C3A C3 C2 108.4(9)
C3A C3 H3 125.8
C2 C3 H3 125.8
O4 C5 C14 115.0(8)
O4 C5 C5A 120.0(8)
C14 C5 C5A 125.0(9)
C5A C6 C7 112.8(8)
C5A C6 H6A 109.0
C7 C6 H6A 109.0
C5A C6 H6B 109.0
C7 C6 H6B 109.0
H6A C6 H6B 107.8
C7A C7 C6 104.7(9)
C7A C7 H7A 110.8
C6 C7 H7A 110.8
C7A C7 H7B 110.8
C6 C7 H7B 110.8
H7A C7 H7B 108.9
C9 C8 C7A 115.9(10)
C9 C8 H8 122.1
C7A C8 H8 122.1
C10 C9 C8 120.8(10)
C10 C9 H9 119.6
C8 C9 H9 119.6
C9 C10 C11 122.5(10)
C9 C10 H10 118.8
C11 C10 H10 118.8
C10 C11 C11A 118.6(11)
C10 C11 H11 120.7
C11A C11 H11 120.7
C13 C12 C11C 122.4(10)
C13 C12 H12 118.8
C11C C12 H12 118.8
C12 C13 C13A 119.7(10)
C12 C13 H13 120.2
C13A C13 H13 120.2
C5 C14 C15 121.7(10)
C5 C14 H14 119.1
C15 C14 H14 119.1
N1 C15 C14 177.5(10)
C3B C3A C3 134.5(10)
C3B C3A C13A 117.1(9)
C3 C3A C13A 108.4(9)
C11B C5A C5 119.1(10)
C11B C5A C6 121.0(9)
C5 C5A C6 119.6(8)
C11A C7A C8 123.6(10)
C11A C7A C7 120.7(9)
C8 C7A C7 115.7(11)
C7A C11A C11 118.3(9)
C7A C11A C11B 119.5(9)
C11 C11A C11B 121.5(9)
C13 C13A C3A 122.1(10)
C13 C13A O1 129.3(10)
C3A C13A O1 108.6(8)
C3A C3B O4 117.8(9)
C3A C3B C11C 123.9(9)
O4 C3B C11C 118.3(9)
C5A C11B C11C 119.4(8)
C5A C11B C11A 117.8(9)
C11C C11B C11A 122.8(8)
C3B C11C C11B 120.1(8)
C3B C11C C12 114.7(10)
C11B C11C C12 125.1(9)
C13A O1 C2 108.0(9)
C5 O4 C3B 121.6(7)

loop_
_geom_bond_atom_site_label_1
_geom_bond_atom_site_label_2
_geom_bond_distance
C2 O1 1.408(13)
C2 C3 1.436(17)
C2 H2 0.9300
C3 C3A 1.379(13)
C3 H3 0.9300
C5 O4 1.354(11)
C5 C14 1.360(12)
C5 C5A 1.458(13)
C6 C5A 1.458(14)
C6 C7 1.563(13)
C6 H6A 0.9700
C6 H6B 0.9700
C7 C7A 1.548(14)
C7 H7A 0.9700
C7 H7B 0.9700
C8 C9 1.423(16)
C8 C7A 1.436(13)
C8 H8 0.9300
C9 C10 1.361(15)
C9 H9 0.9300
C10 C11 1.386(13)
C10 H10 0.9300
C11 C11A 1.442(13)
C11 H11 0.9300
C12 C13 1.298(14)
C12 C11C 1.446(13)
C12 H12 0.9300
C13 C13A 1.385(13)
C13 H13 0.9300
C14 C15 1.405(14)
C14 H14 0.9300
C15 N1 1.153(12)
C3A C3B 1.336(13)
C3A C13A 1.394(14)
C5A C11B 1.364(12)
C7A C11A 1.353(15)
C11A C11B 1.481(12)
C13A O1 1.405(12)
C3B O4 1.406(10)
C3B C11C 1.413(13)
C11B C11C 1.433(14)

loop_
_geom_torsion_atom_site_label_1
_geom_torsion_atom_site_label_2
_geom_torsion_atom_site_label_3
_geom_torsion_atom_site_label_4
_geom_torsion
O1 C2 C3 C3A 4.9(12)
C5A C6 C7 C7A 52.4(11)
C7A C8 C9 C10 -2.6(15)
C8 C9 C10 C11 3.6(17)
C9 C10 C11 C11A -5.2(16)
C11C C12 C13 C13A 3.1(17)
O4 C5 C14 C15 -2.5(13)
C5A C5 C14 C15 177.2(9)
C5 C14 C15 N1 -42(27)
C2 C3 C3A C3B 175.0(11)
C2 C3 C3A C13A -4.4(12)
O4 C5 C5A C11B 3.6(13)
C14 C5 C5A C11B -176.1(9)
O4 C5 C5A C6 176.5(8)
C14 C5 C5A C6 -3.2(15)
C7 C6 C5A C11B -32.9(13)
C7 C6 C5A C5 154.3(8)
C9 C8 C7A C11A 3.8(15)
C9 C8 C7A C7 -177.0(9)
C6 C7 C7A C11A -40.0(13)
C6 C7 C7A C8 140.7(9)
C8 C7A C11A C11 -5.5(15)
C7 C7A C11A C11 175.4(9)
C8 C7A C11A C11B -176.0(9)
C7 C7A C11A C11B 4.8(14)
C10 C11 C11A C7A 6.0(14)
C10 C11 C11A C11B 176.3(9)
C12 C13 C13A C3A -5.4(17)
C12 C13 C13A O1 175.5(10)
C3B C3A C13A C13 3.4(15)
C3 C3A C13A C13 -177.1(10)
C3B C3A C13A O1 -177.3(8)
C3 C3A C13A O1 2.3(12)
C3 C3A C3B O4 5.2(17)
C13A C3A C3B O4 -175.4(8)
C3 C3A C3B C11C -178.7(10)
C13A C3A C3B C11C 0.7(15)
C5 C5A C11B C11C -13.2(13)
C6 C5A C11B C11C 174.0(9)
C5 C5A C11B C11A 166.8(8)
C6 C5A C11B C11A -6.0(13)
C7A C11A C11B C5A 21.5(13)
C11 C11A C11B C5A -148.7(9)
C7A C11A C11B C11C -158.5(9)
C11 C11A C11B C11C 31.3(14)
C3A C3B C11C C11B -179.7(9)
O4 C3B C11C C11B -3.6(13)
C3A C3B C11C C12 -2.7(14)
O4 C3B C11C C12 173.4(7)
C5A C11B C11C C3B 13.3(14)
C11A C11B C11C C3B -166.6(8)
C5A C11B C11C C12 -163.3(9)
C11A C11B C11C C12 16.7(15)
C13 C12 C11C C3B 0.7(14)
C13 C12 C11C C11B 177.5(10)
C13 C13A O1 C2 -179.9(11)
C3A C13A O1 C2 0.8(11)
C3 C2 O1 C13A -3.5(12)
C14 C5 O4 C3B -173.9(8)
C5A C5 O4 C3B 6.3(13)
C3A C3B O4 C5 170.2(8)
C11C C3B O4 C5 -6.2(12)
